data_7001227
loop_
_publ_author_name
'Ho\/ly\'nska, Ma\/lgorzata'
'Lis, Tadeusz'

_publ_section_title
;
 Remarkably stable dinuclear, diamagnetic rhenium(VI) salts with the
 [ReOCl4OReOCl4]2&#x2212; anion
;
_journal_issue 19
_journal_name_full 'Dalton Transactions'
_journal_page_first 3840
_journal_page_last 3846
_journal_paper_doi 10.1039/b823327f
_journal_year 2009
_chemical_formula_moiety '2(C20 H20 P), Cl8 O3 Re2, 3(C H Cl3)'
_chemical_formula_sum 'C43 H43 Cl17 O3 P2 Re2'
_chemical_formula_weight 1644.76
_chemical_name_systematic
;
?
;
_space_group_IT_number 2
_symmetry_cell_setting triclinic
_symmetry_space_group_name_Hall '-P 1'
_symmetry_space_group_name_H-M 'P -1'
_atom_sites_solution_hydrogens geom
_atom_sites_solution_primary direct
_atom_sites_solution_secondary difmap
_audit_creation_method SHELXL-97
_cell_angle_alpha 83.68(3)
_cell_angle_beta 75.51(3)
_cell_angle_gamma 78.86(3)
_cell_formula_units_Z 2
_cell_length_a 11.961(5)
_cell_length_b 12.910(5)
_cell_length_c 19.574(8)
_cell_measurement_reflns_used 23702
_cell_measurement_temperature 100(2)
_cell_measurement_theta_max 36.80
_cell_measurement_theta_min 2.93
_cell_volume 2865(2)
_diffrn_ambient_temperature 100(2)
_diffrn_measured_fraction_theta_full 0.996
_diffrn_measured_fraction_theta_max 0.834
_diffrn_measurement_device_type KM4CCD
_diffrn_measurement_method /w
_diffrn_radiation_monochromator graphite
_diffrn_radiation_source 'fine-focus sealed tube'
_diffrn_radiation_type MoK\a
_diffrn_radiation_wavelength 0.71073
_diffrn_reflns_av_R_equivalents 0.0403
_diffrn_reflns_av_sigmaI/netI 0.0671
_diffrn_reflns_limit_h_max 19
_diffrn_reflns_limit_h_min -19
_diffrn_reflns_limit_k_max 19
_diffrn_reflns_limit_k_min -20
_diffrn_reflns_limit_l_max 30
_diffrn_reflns_limit_l_min -31
_diffrn_reflns_number 49739
_diffrn_reflns_theta_full 26.50
_diffrn_reflns_theta_max 35.00
_diffrn_reflns_theta_min 2.60
_exptl_absorpt_coefficient_mu 5.107
_exptl_absorpt_correction_T_max 0.658
_exptl_absorpt_correction_T_min 0.499
_exptl_absorpt_correction_type analytical
_exptl_absorpt_process_details
;
(ABSPACK and analytical correction; Oxford Diffraction, 2006)
;
_exptl_crystal_colour brown
_exptl_crystal_density_diffrn 1.906
_exptl_crystal_density_method 'not measured'
_exptl_crystal_description plate
_exptl_crystal_F_000 1588
_exptl_crystal_size_max 0.16
_exptl_crystal_size_mid 0.13
_exptl_crystal_size_min 0.09
_refine_diff_density_max 1.66
_refine_diff_density_min -1.94
_refine_diff_density_rms 0.17
_refine_ls_extinction_method none
_refine_ls_goodness_of_fit_ref 1.007
_refine_ls_hydrogen_treatment constr
_refine_ls_matrix_type full
_refine_ls_number_parameters 604
_refine_ls_number_reflns 21042
_refine_ls_number_restraints 0
_refine_ls_restrained_S_all 1.007
_refine_ls_R_factor_all 0.0676
_refine_ls_R_factor_gt 0.0335
_refine_ls_shift/su_max 0.002
_refine_ls_shift/su_mean 0.000
_refine_ls_structure_factor_coef Fsqd
_refine_ls_weighting_details 'calc w=1/[\s^2^(Fo^2^)+(0.0220P)^2^] where P=(Fo^2^+2Fc^2^)/3'
_refine_ls_weighting_scheme calc
_refine_ls_wR_factor_gt 0.0537
_refine_ls_wR_factor_ref 0.0594
_reflns_number_gt 14239
_reflns_number_total 21042
_reflns_threshold_expression >2sigma(I)
_cod_data_source_file b823327f.txt
_cod_data_source_block recl4pac
_cod_database_code 7001227

loop_
_symmetry_equiv_pos_as_xyz
'x, y, z'
'-x, -y, -z'

loop_
_atom_site_label
_atom_site_type_symbol
_atom_site_fract_x
_atom_site_fract_y
_atom_site_fract_z
_atom_site_U_iso_or_equiv
_atom_site_adp_type
_atom_site_occupancy
_atom_site_symmetry_multiplicity
_atom_site_calc_flag
_atom_site_refinement_flags
_atom_site_disorder_assembly
_atom_site_disorder_group
Re1 Re 0.555016(10) 0.388435(9) 0.215645(6) 0.01484(3) Uani 1 1 d . . .
O21 O 0.5622(2) 0.40516(17) 0.12871(11) 0.0225(5) Uani 1 1 d . . .
Cl11 Cl 0.54121(7) 0.35022(6) 0.34343(4) 0.02092(15) Uani 1 1 d . . .
Cl21 Cl 0.72630(7) 0.25994(6) 0.20200(4) 0.02295(16) Uani 1 1 d . . .
Cl31 Cl 0.44661(7) 0.24861(6) 0.22881(4) 0.02130(16) Uani 1 1 d . . .
Cl41 Cl 0.67155(7) 0.51053(6) 0.22177(4) 0.02172(15) Uani 1 1 d . . .
Re2 Re 0.291515(10) 0.582345(9) 0.285111(6) 0.01559(3) Uani 1 1 d . . .
O22 O 0.3165(2) 0.57355(17) 0.36621(12) 0.0242(5) Uani 1 1 d . . .
Cl12 Cl 0.25792(7) 0.58827(6) 0.16464(4) 0.02081(15) Uani 1 1 d . . .
Cl22 Cl 0.12045(7) 0.70851(6) 0.30938(4) 0.02102(15) Uani 1 1 d . . .
Cl42 Cl 0.17150(7) 0.45253(6) 0.31409(4) 0.02232(16) Uani 1 1 d . . .
Cl32 Cl 0.39311(7) 0.72431(6) 0.24149(4) 0.02141(15) Uani 1 1 d . . .
O1 O 0.42179(19) 0.48583(16) 0.24622(12) 0.0188(4) Uani 1 1 d . . .
P1 P 0.73303(7) 0.60798(6) 0.40464(4) 0.02039(17) Uani 1 1 d . . .
C121 C 0.8061(3) 0.4774(2) 0.42552(17) 0.0236(7) Uani 1 1 d . . .
C221 C 0.8705(3) 0.4581(3) 0.47713(19) 0.0319(8) Uani 1 1 d . . .
H221 H 0.8808 0.5149 0.5006 0.038 Uiso 1 1 calc R . .
C321 C 0.9197(4) 0.3544(3) 0.4940(2) 0.0379(9) Uani 1 1 d . . .
H321 H 0.9647 0.3403 0.5287 0.046 Uiso 1 1 calc R . .
C421 C 0.9029(4) 0.2723(3) 0.4603(2) 0.0368(9) Uani 1 1 d . . .
H421 H 0.9359 0.2017 0.4722 0.044 Uiso 1 1 calc R . .
C521 C 0.8386(3) 0.2918(3) 0.4092(2) 0.0329(8) Uani 1 1 d . . .
H521 H 0.8276 0.2346 0.3864 0.040 Uiso 1 1 calc R . .
C621 C 0.7902(3) 0.3943(3) 0.39113(19) 0.0290(8) Uani 1 1 d . . .
H621 H 0.7467 0.4078 0.3557 0.035 Uiso 1 1 calc R . .
C111 C 0.7558(3) 0.7010(2) 0.45887(16) 0.0203(6) Uani 1 1 d . . .
C211 C 0.8228(3) 0.7797(2) 0.43030(17) 0.0229(7) Uani 1 1 d . . .
H211 H 0.8570 0.7852 0.3810 0.027 Uiso 1 1 calc R . .
C311 C 0.8391(3) 0.8494(3) 0.47423(18) 0.0314(8) Uani 1 1 d . . .
H311 H 0.8842 0.9033 0.4550 0.038 Uiso 1 1 calc R . .
C411 C 0.7900(3) 0.8411(3) 0.54614(18) 0.0307(8) Uani 1 1 d . . .
H411 H 0.8023 0.8890 0.5760 0.037 Uiso 1 1 calc R . .
C511 C 0.7234(3) 0.7638(3) 0.57485(18) 0.0290(8) Uani 1 1 d . . .
H511 H 0.6894 0.7591 0.6242 0.035 Uiso 1 1 calc R . .
C611 C 0.7061(3) 0.6931(3) 0.53152(17) 0.0271(7) Uani 1 1 d . . .
H611 H 0.6607 0.6396 0.5511 0.033 Uiso 1 1 calc R . .
C131 C 0.7896(3) 0.6487(2) 0.31373(16) 0.0190(6) Uani 1 1 d . . .
C231 C 0.8948(3) 0.5947(2) 0.27599(17) 0.0210(6) Uani 1 1 d . . .
H231 H 0.9347 0.5335 0.2971 0.025 Uiso 1 1 calc R . .
C331 C 0.9416(3) 0.6306(3) 0.20708(17) 0.0268(7) Uani 1 1 d . . .
H331 H 1.0138 0.5941 0.1811 0.032 Uiso 1 1 calc R . .
C431 C 0.8835(3) 0.7187(3) 0.17648(19) 0.0322(8) Uani 1 1 d . . .
H431 H 0.9157 0.7428 0.1293 0.039 Uiso 1 1 calc R . .
C531 C 0.7777(4) 0.7730(3) 0.21434(19) 0.0341(9) Uani 1 1 d . . .
H531 H 0.7375 0.8335 0.1928 0.041 Uiso 1 1 calc R . .
C631 C 0.7319(3) 0.7391(3) 0.28229(19) 0.0304(8) Uani 1 1 d . . .
H631 H 0.6606 0.7769 0.3084 0.036 Uiso 1 1 calc R . .
P2 P 0.13449(7) 0.25233(6) 0.10212(4) 0.01586(15) Uani 1 1 d . . .
C122 C 0.2615(3) 0.2866(2) 0.03861(15) 0.0165(6) Uani 1 1 d . . .
C222 C 0.3335(3) 0.3471(2) 0.05628(17) 0.0209(6) Uani 1 1 d . . .
H222 H 0.3185 0.3687 0.1031 0.025 Uiso 1 1 calc R . .
C322 C 0.4281(3) 0.3757(2) 0.00440(17) 0.0229(7) Uani 1 1 d . . .
H322 H 0.4782 0.4160 0.0163 0.028 Uiso 1 1 calc R . .
C422 C 0.4494(3) 0.3462(2) -0.06380(18) 0.0230(7) Uani 1 1 d . . .
H422 H 0.5134 0.3670 -0.0988 0.028 Uiso 1 1 calc R . .
C522 C 0.3771(3) 0.2856(2) -0.08156(17) 0.0229(7) Uani 1 1 d . . .
H522 H 0.3920 0.2650 -0.1286 0.027 Uiso 1 1 calc R . .
C622 C 0.2836(3) 0.2556(2) -0.03048(16) 0.0206(6) Uani 1 1 d . . .
H622 H 0.2347 0.2139 -0.0424 0.025 Uiso 1 1 calc R . .
C112 C 0.1486(3) 0.1106(2) 0.11615(15) 0.0174(6) Uani 1 1 d . . .
C212 C 0.2586(3) 0.0473(2) 0.10200(16) 0.0213(6) Uani 1 1 d . . .
H212 H 0.3265 0.0779 0.0815 0.026 Uiso 1 1 calc R . .
C312 C 0.2687(3) -0.0607(2) 0.11789(17) 0.0261(7) Uani 1 1 d . . .
H312 H 0.3440 -0.1040 0.1083 0.031 Uiso 1 1 calc R . .
C412 C 0.1705(3) -0.1065(2) 0.14754(17) 0.0276(8) Uani 1 1 d . . .
H412 H 0.1786 -0.1808 0.1583 0.033 Uiso 1 1 calc R . .
C512 C 0.0595(3) -0.0432(2) 0.16165(17) 0.0256(7) Uani 1 1 d . . .
H512 H -0.0080 -0.0745 0.1819 0.031 Uiso 1 1 calc R . .
C612 C 0.0478(3) 0.0652(2) 0.14612(16) 0.0222(7) Uani 1 1 d . . .
H612 H -0.0274 0.1085 0.1556 0.027 Uiso 1 1 calc R . .
C132 C 0.0063(3) 0.3032(2) 0.06795(15) 0.0167(6) Uani 1 1 d . . .
C232 C -0.0292(3) 0.2426(2) 0.02503(16) 0.0214(6) Uani 1 1 d . . .
H232 H 0.0107 0.1724 0.0163 0.026 Uiso 1 1 calc R . .
C332 C -0.1231(3) 0.2854(3) -0.00483(17) 0.0266(7) Uani 1 1 d . . .
H332 H -0.1469 0.2445 -0.0344 0.032 Uiso 1 1 calc R . .
C432 C -0.1824(3) 0.3870(3) 0.00805(18) 0.0277(7) Uani 1 1 d . . .
H432 H -0.2470 0.4157 -0.0123 0.033 Uiso 1 1 calc R . .
C532 C -0.1472(3) 0.4469(3) 0.05086(17) 0.0253(7) Uani 1 1 d . . .
H532 H -0.1882 0.5167 0.0598 0.030 Uiso 1 1 calc R . .
C632 C -0.0531(3) 0.4064(2) 0.08070(17) 0.0223(7) Uani 1 1 d . . .
H632 H -0.0291 0.4482 0.1096 0.027 Uiso 1 1 calc R . .
C5 C 0.6494(3) 0.0737(2) 0.11264(19) 0.0271(7) Uani 1 1 d . . .
H5 H 0.6460 0.1120 0.1550 0.033 Uiso 1 1 calc R . .
Cl15 Cl 0.79697(8) 0.01293(7) 0.07928(5) 0.0345(2) Uani 1 1 d . . .
Cl25 Cl 0.59995(9) 0.16564(8) 0.04912(5) 0.0422(2) Uani 1 1 d . . .
Cl35 Cl 0.55813(9) -0.02224(8) 0.13877(7) 0.0475(3) Uani 1 1 d . . .
Cl23 Cl 0.77679(9) 0.02102(8) 0.31125(6) 0.0483(3) Uani 1 1 d . . .
C22 C 0.1252(3) 0.3091(2) 0.18397(16) 0.0208(6) Uani 1 1 d . . .
H22A H 0.1977 0.2804 0.2004 0.025 Uiso 1 1 calc R . .
H22B H 0.1210 0.3865 0.1751 0.025 Uiso 1 1 calc R . .
C12 C 0.0190(3) 0.2869(3) 0.24289(17) 0.0266(7) Uani 1 1 d . . .
H12A H 0.0193 0.3193 0.2858 0.040 Uiso 1 1 calc R . .
H12B H 0.0232 0.2103 0.2527 0.040 Uiso 1 1 calc R . .
H12C H -0.0533 0.3169 0.2277 0.040 Uiso 1 1 calc R . .
Cl13 Cl 0.62881(12) 0.08290(10) 0.44572(6) 0.0579(3) Uani 1 1 d . . .
Cl33 Cl 0.53297(11) -0.00360(9) 0.34903(9) 0.0689(4) Uani 1 1 d . . .
C3 C 0.6334(3) 0.0742(3) 0.35624(19) 0.0304(8) Uani 1 1 d . . .
H3 H 0.6111 0.1469 0.3349 0.036 Uiso 1 1 calc R . .
C21 C 0.5789(3) 0.5980(3) 0.4259(2) 0.0324(8) Uani 1 1 d . . .
H21A H 0.5674 0.5504 0.3928 0.039 Uiso 1 1 calc R . .
H21B H 0.5594 0.5634 0.4740 0.039 Uiso 1 1 calc R . .
C11 C 0.4918(3) 0.6989(3) 0.4235(2) 0.0437(10) Uani 1 1 d . . .
H11A H 0.4122 0.6827 0.4362 0.065 Uiso 1 1 calc R . .
H11B H 0.5071 0.7332 0.3756 0.065 Uiso 1 1 calc R . .
H11C H 0.4996 0.7466 0.4570 0.065 Uiso 1 1 calc R . .
Cl14 Cl 0.24877(9) -0.11246(7) 0.39717(5) 0.0341(2) Uani 1 1 d . . .
Cl24 Cl 0.28239(8) 0.04486(7) 0.27945(4) 0.03062(19) Uani 1 1 d . . .
Cl34 Cl 0.04977(8) 0.00241(7) 0.34550(5) 0.0360(2) Uani 1 1 d . . .
C4 C 0.2003(3) -0.0534(2) 0.32191(17) 0.0236(7) Uani 1 1 d . . .
H4 H 0.2110 -0.1092 0.2881 0.028 Uiso 1 1 calc R . .

loop_
_atom_site_aniso_label
_atom_site_aniso_U_11
_atom_site_aniso_U_22
_atom_site_aniso_U_33
_atom_site_aniso_U_23
_atom_site_aniso_U_13
_atom_site_aniso_U_12
Re1 0.01428(6) 0.01347(5) 0.01690(6) -0.00115(4) -0.00409(5) -0.00206(4)
O21 0.0246(12) 0.0239(11) 0.0220(11) -0.0011(9) -0.0105(10) -0.0046(9)
Cl11 0.0226(4) 0.0216(3) 0.0183(3) -0.0005(3) -0.0042(3) -0.0045(3)
Cl21 0.0171(4) 0.0197(3) 0.0285(4) -0.0028(3) -0.0020(3) 0.0016(3)
Cl31 0.0214(4) 0.0175(3) 0.0254(4) -0.0039(3) -0.0026(3) -0.0069(3)
Cl41 0.0220(4) 0.0212(3) 0.0249(4) -0.0007(3) -0.0066(3) -0.0097(3)
Re2 0.01545(6) 0.01472(5) 0.01702(6) -0.00250(4) -0.00465(5) -0.00165(4)
O22 0.0270(13) 0.0246(11) 0.0234(12) -0.0030(9) -0.0086(10) -0.0062(10)
Cl12 0.0202(4) 0.0241(3) 0.0182(3) -0.0047(3) -0.0057(3) -0.0007(3)
Cl22 0.0178(4) 0.0189(3) 0.0251(4) -0.0068(3) -0.0025(3) -0.0005(3)
Cl42 0.0203(4) 0.0178(3) 0.0299(4) 0.0015(3) -0.0070(3) -0.0061(3)
Cl32 0.0213(4) 0.0172(3) 0.0251(4) -0.0040(3) -0.0021(3) -0.0047(3)
O1 0.0137(10) 0.0162(9) 0.0271(11) -0.0033(8) -0.0051(9) -0.0021(7)
P1 0.0197(4) 0.0218(4) 0.0193(4) -0.0052(3) -0.0009(3) -0.0055(3)
C121 0.0273(17) 0.0213(15) 0.0207(15) -0.0009(12) -0.0005(14) -0.0078(13)
C221 0.042(2) 0.0287(18) 0.0264(18) -0.0029(14) -0.0106(17) -0.0046(16)
C321 0.052(3) 0.035(2) 0.0253(18) 0.0037(15) -0.0159(18) 0.0019(18)
C421 0.045(2) 0.0270(18) 0.031(2) 0.0062(14) 0.0019(18) -0.0058(16)
C521 0.033(2) 0.0272(17) 0.038(2) -0.0059(15) -0.0011(17) -0.0113(15)
C621 0.0305(19) 0.0274(17) 0.0289(18) -0.0048(14) -0.0041(16) -0.0068(14)
C111 0.0207(16) 0.0201(14) 0.0197(15) -0.0050(11) -0.0027(13) -0.0036(12)
C211 0.0262(17) 0.0238(15) 0.0182(15) -0.0006(12) -0.0032(14) -0.0062(13)
C311 0.047(2) 0.0214(16) 0.0263(18) -0.0014(13) -0.0063(17) -0.0115(15)
C411 0.044(2) 0.0231(16) 0.0271(18) -0.0084(13) -0.0101(17) -0.0061(15)
C511 0.037(2) 0.0276(17) 0.0192(16) -0.0079(13) -0.0022(15) 0.0010(15)
C611 0.0296(18) 0.0264(16) 0.0229(17) -0.0018(13) 0.0019(15) -0.0096(14)
C131 0.0192(15) 0.0204(14) 0.0193(15) -0.0043(11) -0.0058(13) -0.0047(12)
C231 0.0151(15) 0.0254(15) 0.0227(16) -0.0033(12) -0.0049(13) -0.0025(12)
C331 0.0206(16) 0.0392(19) 0.0214(16) -0.0084(14) 0.0003(14) -0.0105(14)
C431 0.040(2) 0.042(2) 0.0206(17) 0.0030(14) -0.0112(16) -0.0196(17)
C531 0.044(2) 0.0307(19) 0.0306(19) 0.0070(15) -0.0183(18) -0.0061(17)
C631 0.032(2) 0.0259(17) 0.0291(18) -0.0043(14) -0.0076(16) 0.0073(14)
P2 0.0175(4) 0.0147(3) 0.0151(4) -0.0023(3) -0.0035(3) -0.0019(3)
C122 0.0146(14) 0.0160(13) 0.0182(14) 0.0004(10) -0.0034(12) -0.0025(11)
C222 0.0256(17) 0.0160(13) 0.0218(15) 0.0009(11) -0.0082(14) -0.0032(12)
C322 0.0256(17) 0.0186(14) 0.0272(17) 0.0028(12) -0.0100(14) -0.0074(13)
C422 0.0203(16) 0.0193(14) 0.0280(17) 0.0050(12) -0.0053(14) -0.0042(12)
C522 0.0216(16) 0.0232(15) 0.0218(16) -0.0029(12) -0.0003(13) -0.0046(12)
C622 0.0216(16) 0.0197(14) 0.0212(15) -0.0038(11) -0.0050(13) -0.0037(12)
C112 0.0222(15) 0.0168(13) 0.0137(13) -0.0020(10) -0.0053(12) -0.0027(11)
C212 0.0249(17) 0.0215(14) 0.0176(14) -0.0016(11) -0.0061(13) -0.0024(12)
C312 0.0329(19) 0.0211(15) 0.0248(17) -0.0019(12) -0.0135(15) 0.0035(14)
C412 0.046(2) 0.0165(14) 0.0237(16) -0.0004(12) -0.0160(16) -0.0047(14)
C512 0.036(2) 0.0185(14) 0.0249(17) 0.0018(12) -0.0068(15) -0.0121(14)
C612 0.0252(17) 0.0195(14) 0.0225(16) -0.0018(11) -0.0059(14) -0.0049(12)
C132 0.0163(14) 0.0177(13) 0.0146(13) 0.0007(10) -0.0019(12) -0.0021(11)
C232 0.0198(16) 0.0243(15) 0.0193(15) -0.0036(12) -0.0043(13) -0.0009(12)
C332 0.0228(17) 0.0389(19) 0.0201(16) -0.0042(13) -0.0099(14) -0.0026(14)
C432 0.0216(17) 0.0335(18) 0.0249(17) 0.0055(14) -0.0083(14) 0.0022(14)
C532 0.0245(17) 0.0229(15) 0.0220(16) 0.0048(12) -0.0014(14) 0.0026(13)
C632 0.0245(17) 0.0184(14) 0.0233(16) -0.0028(12) -0.0040(14) -0.0035(12)
C5 0.0304(19) 0.0203(15) 0.0321(18) -0.0078(13) -0.0109(16) -0.0001(13)
Cl15 0.0235(4) 0.0282(4) 0.0497(6) -0.0036(4) -0.0079(4) 0.0002(3)
Cl25 0.0450(6) 0.0392(5) 0.0332(5) 0.0006(4) -0.0091(4) 0.0133(4)
Cl35 0.0271(5) 0.0306(5) 0.0807(8) 0.0004(5) -0.0076(5) -0.0039(4)
Cl23 0.0399(6) 0.0388(5) 0.0491(6) 0.0117(4) 0.0042(5) 0.0070(4)
C22 0.0217(16) 0.0214(14) 0.0210(15) -0.0039(11) -0.0077(13) -0.0030(12)
C12 0.0320(19) 0.0286(17) 0.0198(16) -0.0056(12) -0.0018(15) -0.0102(14)
Cl13 0.0746(9) 0.0572(7) 0.0379(6) -0.0091(5) -0.0164(6) 0.0060(6)
Cl33 0.0461(7) 0.0433(6) 0.1329(13) -0.0273(7) -0.0468(8) 0.0009(5)
C3 0.032(2) 0.0257(17) 0.0338(19) -0.0018(14) -0.0107(16) -0.0004(14)
C21 0.0249(18) 0.0317(18) 0.042(2) -0.0114(16) -0.0029(17) -0.0098(15)
C11 0.028(2) 0.042(2) 0.062(3) -0.016(2) -0.013(2) 0.0006(17)
Cl14 0.0480(6) 0.0264(4) 0.0298(4) 0.0016(3) -0.0148(4) -0.0056(4)
Cl24 0.0337(5) 0.0389(5) 0.0216(4) 0.0000(3) -0.0032(4) -0.0174(4)
Cl34 0.0252(4) 0.0374(5) 0.0410(5) 0.0005(4) -0.0019(4) -0.0039(4)
C4 0.0237(17) 0.0235(15) 0.0234(16) -0.0036(12) -0.0051(14) -0.0032(13)

loop_
_atom_type_symbol
_atom_type_description
_atom_type_scat_dispersion_real
_atom_type_scat_dispersion_imag
_atom_type_scat_source
C C 0.0033 0.0016 'International Tables Vol C Tables 4.2.6.8 and 6.1.1.4'
H H 0.0000 0.0000 'International Tables Vol C Tables 4.2.6.8 and 6.1.1.4'
O O 0.0106 0.0060 'International Tables Vol C Tables 4.2.6.8 and 6.1.1.4'
P P 0.1023 0.0942 'International Tables Vol C Tables 4.2.6.8 and 6.1.1.4'
Cl Cl 0.1484 0.1585 'International Tables Vol C Tables 4.2.6.8 and 6.1.1.4'
Re Re -1.0185 7.2310 'International Tables Vol C Tables 4.2.6.8 and 6.1.1.4'

loop_
_geom_angle_atom_site_label_1
_geom_angle_atom_site_label_2
_geom_angle_atom_site_label_3
_geom_angle
_geom_angle_site_symmetry_1
_geom_angle_site_symmetry_3
_geom_angle_publ_flag
O21 Re1 O1 98.57(11) . . ?
O21 Re1 Cl41 98.00(8) . . ?
O1 Re1 Cl41 90.44(8) . . ?
O21 Re1 Cl21 93.54(9) . . ?
O1 Re1 Cl21 167.86(7) . . ?
Cl41 Re1 Cl21 87.00(4) . . ?
O21 Re1 Cl31 91.76(8) . . ?
O1 Re1 Cl31 92.47(7) . . ?
Cl41 Re1 Cl31 169.28(3) . . ?
Cl21 Re1 Cl31 88.00(4) . . ?
O21 Re1 Cl11 175.64(7) . . ?
O1 Re1 Cl11 83.13(8) . . ?
Cl41 Re1 Cl11 85.97(4) . . ?
Cl21 Re1 Cl11 84.85(4) . . ?
Cl31 Re1 Cl11 84.14(4) . . ?
O22 Re2 O1 96.54(11) . . ?
O22 Re2 Cl22 95.90(9) . . ?
O1 Re2 Cl22 167.54(7) . . ?
O22 Re2 Cl42 93.39(8) . . ?
O1 Re2 Cl42 92.40(7) . . ?
Cl22 Re2 Cl42 87.48(4) . . ?
O22 Re2 Cl32 95.38(8) . . ?
O1 Re2 Cl32 91.07(8) . . ?
Cl22 Re2 Cl32 87.14(4) . . ?
Cl42 Re2 Cl32 170.14(3) . . ?
O22 Re2 Cl12 177.85(8) . . ?
O1 Re2 Cl12 81.64(8) . . ?
Cl22 Re2 Cl12 85.94(4) . . ?
Cl42 Re2 Cl12 85.57(4) . . ?
Cl32 Re2 Cl12 85.81(4) . . ?
Re1 O1 Re2 174.61(14) . . ?
C111 P1 C131 108.22(15) . . ?
C111 P1 C121 110.42(16) . . ?
C131 P1 C121 110.28(15) . . ?
C111 P1 C21 109.32(16) . . ?
C131 P1 C21 113.86(18) . . ?
C121 P1 C21 104.72(17) . . ?
C221 C121 C621 120.6(3) . . ?
C221 C121 P1 121.8(2) . . ?
C621 C121 P1 117.5(3) . . ?
C121 C221 C321 119.3(3) . . ?
C121 C221 H221 120.4 . . ?
C321 C221 H221 120.4 . . ?
C421 C321 C221 119.9(4) . . ?
C421 C321 H321 120.0 . . ?
C221 C321 H321 120.0 . . ?
C321 C421 C521 120.6(3) . . ?
C321 C421 H421 119.7 . . ?
C521 C421 H421 119.7 . . ?
C421 C521 C621 120.3(3) . . ?
C421 C521 H521 119.8 . . ?
C621 C521 H521 119.8 . . ?
C521 C621 C121 119.2(4) . . ?
C521 C621 H621 120.4 . . ?
C121 C621 H621 120.4 . . ?
C211 C111 C611 119.9(3) . . ?
C211 C111 P1 121.5(2) . . ?
C611 C111 P1 118.6(2) . . ?
C311 C211 C111 119.6(3) . . ?
C311 C211 H211 120.2 . . ?
C111 C211 H211 120.2 . . ?
C211 C311 C411 120.3(3) . . ?
C211 C311 H311 119.9 . . ?
C411 C311 H311 119.9 . . ?
C511 C411 C311 120.6(3) . . ?
C511 C411 H411 119.7 . . ?
C311 C411 H411 119.7 . . ?
C411 C511 C611 119.9(3) . . ?
C411 C511 H511 120.0 . . ?
C611 C511 H511 120.0 . . ?
C511 C611 C111 119.7(3) . . ?
C511 C611 H611 120.2 . . ?
C111 C611 H611 120.2 . . ?
C231 C131 C631 119.8(3) . . ?
C231 C131 P1 119.9(2) . . ?
C631 C131 P1 120.1(2) . . ?
C131 C231 C331 119.6(3) . . ?
C131 C231 H231 120.2 . . ?
C331 C231 H231 120.2 . . ?
C431 C331 C231 120.1(3) . . ?
C431 C331 H331 119.9 . . ?
C231 C331 H331 119.9 . . ?
C331 C431 C531 120.3(3) . . ?
C331 C431 H431 119.8 . . ?
C531 C431 H431 119.8 . . ?
C631 C531 C431 119.9(3) . . ?
C631 C531 H531 120.0 . . ?
C431 C531 H531 120.0 . . ?
C531 C631 C131 120.2(3) . . ?
C531 C631 H631 119.9 . . ?
C131 C631 H631 119.9 . . ?
C122 P2 C112 109.88(14) . . ?
C122 P2 C22 108.10(15) . . ?
C112 P2 C22 109.71(14) . . ?
C122 P2 C132 108.74(14) . . ?
C112 P2 C132 109.03(14) . . ?
C22 P2 C132 111.37(15) . . ?
C222 C122 C622 120.2(3) . . ?
C222 C122 P2 121.2(2) . . ?
C622 C122 P2 118.5(2) . . ?
C122 C222 C322 119.2(3) . . ?
C122 C222 H222 120.4 . . ?
C322 C222 H222 120.4 . . ?
C422 C322 C222 120.8(3) . . ?
C422 C322 H322 119.6 . . ?
C222 C322 H322 119.6 . . ?
C322 C422 C522 120.0(3) . . ?
C322 C422 H422 120.0 . . ?
C522 C422 H422 120.0 . . ?
C622 C522 C422 119.9(3) . . ?
C622 C522 H522 120.0 . . ?
C422 C522 H522 120.0 . . ?
C522 C622 C122 119.9(3) . . ?
C522 C622 H622 120.0 . . ?
C122 C622 H622 120.0 . . ?
C212 C112 C612 120.3(3) . . ?
C212 C112 P2 120.2(2) . . ?
C612 C112 P2 119.4(2) . . ?
C312 C212 C112 119.6(3) . . ?
C312 C212 H212 120.2 . . ?
C112 C212 H212 120.2 . . ?
C212 C312 C412 120.8(3) . . ?
C212 C312 H312 119.6 . . ?
C412 C312 H312 119.6 . . ?
C312 C412 C512 119.8(3) . . ?
C312 C412 H412 120.1 . . ?
C512 C412 H412 120.1 . . ?
C612 C512 C412 120.0(3) . . ?
C612 C512 H512 120.0 . . ?
C412 C512 H512 120.0 . . ?
C512 C612 C112 119.4(3) . . ?
C512 C612 H612 120.3 . . ?
C112 C612 H612 120.3 . . ?
C232 C132 C632 119.9(3) . . ?
C232 C132 P2 120.2(2) . . ?
C632 C132 P2 119.8(2) . . ?
C332 C232 C132 119.6(3) . . ?
C332 C232 H232 120.2 . . ?
C132 C232 H232 120.2 . . ?
C432 C332 C232 120.7(3) . . ?
C432 C332 H332 119.7 . . ?
C232 C332 H332 119.7 . . ?
C332 C432 C532 119.6(3) . . ?
C332 C432 H432 120.2 . . ?
C532 C432 H432 120.2 . . ?
C632 C532 C432 120.8(3) . . ?
C632 C532 H532 119.6 . . ?
C432 C532 H532 119.6 . . ?
C532 C632 C132 119.4(3) . . ?
C532 C632 H632 120.3 . . ?
C132 C632 H632 120.3 . . ?
Cl25 C5 Cl35 110.3(2) . . ?
Cl25 C5 Cl15 110.6(2) . . ?
Cl35 C5 Cl15 110.58(18) . . ?
Cl25 C5 H5 108.4 . . ?
Cl35 C5 H5 108.4 . . ?
Cl15 C5 H5 108.4 . . ?
C12 C22 P2 113.5(2) . . ?
C12 C22 H22A 108.9 . . ?
P2 C22 H22A 108.9 . . ?
C12 C22 H22B 108.9 . . ?
P2 C22 H22B 108.9 . . ?
H22A C22 H22B 107.7 . . ?
C22 C12 H12A 109.5 . . ?
C22 C12 H12B 109.5 . . ?
H12A C12 H12B 109.5 . . ?
C22 C12 H12C 109.5 . . ?
H12A C12 H12C 109.5 . . ?
H12B C12 H12C 109.5 . . ?
Cl33 C3 Cl13 109.6(2) . . ?
Cl33 C3 Cl23 111.0(2) . . ?
Cl13 C3 Cl23 109.8(2) . . ?
Cl33 C3 H3 108.8 . . ?
Cl13 C3 H3 108.8 . . ?
Cl23 C3 H3 108.8 . . ?
C11 C21 P1 117.7(3) . . ?
C11 C21 H21A 107.9 . . ?
P1 C21 H21A 107.9 . . ?
C11 C21 H21B 107.9 . . ?
P1 C21 H21B 107.9 . . ?
H21A C21 H21B 107.2 . . ?
C21 C11 H11A 109.5 . . ?
C21 C11 H11B 109.5 . . ?
H11A C11 H11B 109.5 . . ?
C21 C11 H11C 109.5 . . ?
H11A C11 H11C 109.5 . . ?
H11B C11 H11C 109.5 . . ?
Cl14 C4 Cl24 110.94(19) . . ?
Cl14 C4 Cl34 110.41(18) . . ?
Cl24 C4 Cl34 109.82(18) . . ?
Cl14 C4 H4 108.5 . . ?
Cl24 C4 H4 108.5 . . ?
Cl34 C4 H4 108.5 . . ?

loop_
_geom_bond_atom_site_label_1
_geom_bond_atom_site_label_2
_geom_bond_distance
_geom_bond_site_symmetry_2
_geom_bond_publ_flag
Re1 O21 1.674(2) . ?
Re1 O1 1.842(2) . ?
Re1 Cl41 2.3272(11) . ?
Re1 Cl21 2.3519(13) . ?
Re1 Cl31 2.3750(11) . ?
Re1 Cl11 2.4659(13) . ?
Re2 O22 1.675(2) . ?
Re2 O1 1.851(2) . ?
Re2 Cl22 2.3369(13) . ?
Re2 Cl42 2.3460(11) . ?
Re2 Cl32 2.3583(12) . ?
Re2 Cl12 2.4801(12) . ?
P1 C111 1.788(3) . ?
P1 C131 1.797(3) . ?
P1 C121 1.797(3) . ?
P1 C21 1.813(4) . ?
C121 C221 1.391(5) . ?
C121 C621 1.394(5) . ?
C221 C321 1.393(5) . ?
C221 H221 0.9500 . ?
C321 C421 1.379(5) . ?
C321 H321 0.9500 . ?
C421 C521 1.381(6) . ?
C421 H421 0.9500 . ?
C521 C621 1.384(5) . ?
C521 H521 0.9500 . ?
C621 H621 0.9500 . ?
C111 C211 1.397(4) . ?
C111 C611 1.398(4) . ?
C211 C311 1.382(5) . ?
C211 H211 0.9500 . ?
C311 C411 1.384(5) . ?
C311 H311 0.9500 . ?
C411 C511 1.381(5) . ?
C411 H411 0.9500 . ?
C511 C611 1.388(5) . ?
C511 H511 0.9500 . ?
C611 H611 0.9500 . ?
C131 C231 1.388(4) . ?
C131 C631 1.400(5) . ?
C231 C331 1.390(4) . ?
C231 H231 0.9500 . ?
C331 C431 1.374(5) . ?
C331 H331 0.9500 . ?
C431 C531 1.395(5) . ?
C431 H431 0.9500 . ?
C531 C631 1.364(5) . ?
C531 H531 0.9500 . ?
C631 H631 0.9500 . ?
P2 C122 1.800(3) . ?
P2 C112 1.801(3) . ?
P2 C22 1.804(3) . ?
P2 C132 1.804(3) . ?
C122 C222 1.393(4) . ?
C122 C622 1.400(4) . ?
C222 C322 1.397(4) . ?
C222 H222 0.9500 . ?
C322 C422 1.377(5) . ?
C322 H322 0.9500 . ?
C422 C522 1.398(5) . ?
C422 H422 0.9500 . ?
C522 C622 1.387(4) . ?
C522 H522 0.9500 . ?
C622 H622 0.9500 . ?
C112 C212 1.389(4) . ?
C112 C612 1.408(4) . ?
C212 C312 1.383(4) . ?
C212 H212 0.9500 . ?
C312 C412 1.385(5) . ?
C312 H312 0.9500 . ?
C412 C512 1.398(5) . ?
C412 H412 0.9500 . ?
C512 C612 1.387(4) . ?
C512 H512 0.9500 . ?
C612 H612 0.9500 . ?
C132 C232 1.397(4) . ?
C132 C632 1.400(4) . ?
C232 C332 1.388(5) . ?
C232 H232 0.9500 . ?
C332 C432 1.383(5) . ?
C332 H332 0.9500 . ?
C432 C532 1.387(5) . ?
C432 H432 0.9500 . ?
C532 C632 1.385(5) . ?
C532 H532 0.9500 . ?
C632 H632 0.9500 . ?
C5 Cl25 1.754(4) . ?
C5 Cl35 1.758(4) . ?
C5 Cl15 1.777(4) . ?
C5 H5 1.0000 . ?
Cl23 C3 1.764(4) . ?
C22 C12 1.537(4) . ?
C22 H22A 0.9900 . ?
C22 H22B 0.9900 . ?
C12 H12A 0.9800 . ?
C12 H12B 0.9800 . ?
C12 H12C 0.9800 . ?
Cl13 C3 1.754(4) . ?
Cl33 C3 1.748(4) . ?
C3 H3 1.0000 . ?
C21 C11 1.507(5) . ?
C21 H21A 0.9900 . ?
C21 H21B 0.9900 . ?
C11 H11A 0.9800 . ?
C11 H11B 0.9800 . ?
C11 H11C 0.9800 . ?
Cl14 C4 1.760(4) . ?
Cl24 C4 1.762(3) . ?
Cl34 C4 1.769(3) . ?
C4 H4 1.0000 . ?

loop_
_geom_hbond_atom_site_label_D
_geom_hbond_atom_site_label_H
_geom_hbond_atom_site_label_A
_geom_hbond_distance_DH
_geom_hbond_distance_HA
_geom_hbond_distance_DA
_geom_hbond_angle_DHA
_geom_hbond_site_symmetry_A
C621 H621 Cl11 0.95 2.77 3.497(4) 134 .
C611 H611 Cl11 0.95 2.75 3.430(4) 129 2_666
C3 H3 Cl11 1.00 2.61 3.521(4) 152 .
C5 H5 Cl21 1.00 2.64 3.503(4) 145 .
C4 H4 Cl22 1.00 2.73 3.441(4) 129 1_545
C4 H4 Cl32 1.00 2.80 3.557(4) 133 1_545

loop_
_geom_torsion_atom_site_label_1
_geom_torsion_atom_site_label_2
_geom_torsion_atom_site_label_3
_geom_torsion_atom_site_label_4
_geom_torsion
_geom_torsion_site_symmetry_1
_geom_torsion_site_symmetry_2
_geom_torsion_site_symmetry_3
_geom_torsion_site_symmetry_4
_geom_torsion_publ_flag
C111 P1 C121 C221 -0.4(3) . . . . ?
C131 P1 C121 C221 119.1(3) . . . . ?
C21 P1 C121 C221 -118.0(3) . . . . ?
C111 P1 C121 C621 175.7(2) . . . . ?
C131 P1 C121 C621 -64.7(3) . . . . ?
C21 P1 C121 C621 58.1(3) . . . . ?
C621 C121 C221 C321 0.3(5) . . . . ?
P1 C121 C221 C321 176.3(3) . . . . ?
C121 C221 C321 C421 -0.8(6) . . . . ?
C221 C321 C421 C521 0.6(6) . . . . ?
C321 C421 C521 C621 0.1(6) . . . . ?
C421 C521 C621 C121 -0.7(5) . . . . ?
C221 C121 C621 C521 0.4(5) . . . . ?
P1 C121 C621 C521 -175.7(3) . . . . ?
C131 P1 C111 C211 -8.5(3) . . . . ?
C121 P1 C111 C211 112.3(3) . . . . ?
C21 P1 C111 C211 -133.0(3) . . . . ?
C131 P1 C111 C611 172.3(3) . . . . ?
C121 P1 C111 C611 -66.9(3) . . . . ?
C21 P1 C111 C611 47.8(3) . . . . ?
C611 C111 C211 C311 -0.2(5) . . . . ?
P1 C111 C211 C311 -179.4(3) . . . . ?
C111 C211 C311 C411 0.4(6) . . . . ?
C211 C311 C411 C511 -0.6(6) . . . . ?
C311 C411 C511 C611 0.6(6) . . . . ?
C411 C511 C611 C111 -0.4(5) . . . . ?
C211 C111 C611 C511 0.2(5) . . . . ?
P1 C111 C611 C511 179.4(3) . . . . ?
C111 P1 C131 C231 105.1(3) . . . . ?
C121 P1 C131 C231 -15.8(3) . . . . ?
C21 P1 C131 C231 -133.2(3) . . . . ?
C111 P1 C131 C631 -70.6(3) . . . . ?
C121 P1 C131 C631 168.5(3) . . . . ?
C21 P1 C131 C631 51.2(3) . . . . ?
C631 C131 C231 C331 -0.4(5) . . . . ?
P1 C131 C231 C331 -176.1(2) . . . . ?
C131 C231 C331 C431 -0.3(5) . . . . ?
C231 C331 C431 C531 0.3(5) . . . . ?
C331 C431 C531 C631 0.6(6) . . . . ?
C431 C531 C631 C131 -1.3(6) . . . . ?
C231 C131 C631 C531 1.2(5) . . . . ?
P1 C131 C631 C531 176.9(3) . . . . ?
C112 P2 C122 C222 -119.6(3) . . . . ?
C22 P2 C122 C222 0.1(3) . . . . ?
C132 P2 C122 C222 121.1(3) . . . . ?
C112 P2 C122 C622 63.4(3) . . . . ?
C22 P2 C122 C622 -176.9(2) . . . . ?
C132 P2 C122 C622 -55.8(3) . . . . ?
C622 C122 C222 C322 -0.3(4) . . . . ?
P2 C122 C222 C322 -177.2(2) . . . . ?
C122 C222 C322 C422 1.0(5) . . . . ?
C222 C322 C422 C522 -0.9(5) . . . . ?
C322 C422 C522 C622 0.2(5) . . . . ?
C422 C522 C622 C122 0.4(5) . . . . ?
C222 C122 C622 C522 -0.4(5) . . . . ?
P2 C122 C622 C522 176.6(2) . . . . ?
C122 P2 C112 C212 23.4(3) . . . . ?
C22 P2 C112 C212 -95.4(3) . . . . ?
C132 P2 C112 C212 142.4(2) . . . . ?
C122 P2 C112 C612 -161.0(2) . . . . ?
C22 P2 C112 C612 80.3(3) . . . . ?
C132 P2 C112 C612 -41.9(3) . . . . ?
C612 C112 C212 C312 -0.4(5) . . . . ?
P2 C112 C212 C312 175.3(2) . . . . ?
C112 C212 C312 C412 0.2(5) . . . . ?
C212 C312 C412 C512 0.1(5) . . . . ?
C312 C412 C512 C612 -0.2(5) . . . . ?
C412 C512 C612 C112 0.0(5) . . . . ?
C212 C112 C612 C512 0.3(5) . . . . ?
P2 C112 C612 C512 -175.4(2) . . . . ?
C122 P2 C132 C232 88.0(3) . . . . ?
C112 P2 C132 C232 -31.8(3) . . . . ?
C22 P2 C132 C232 -153.0(2) . . . . ?
C122 P2 C132 C632 -87.8(3) . . . . ?
C112 P2 C132 C632 152.4(2) . . . . ?
C22 P2 C132 C632 31.2(3) . . . . ?
C632 C132 C232 C332 0.2(4) . . . . ?
P2 C132 C232 C332 -175.6(2) . . . . ?
C132 C232 C332 C432 -0.6(5) . . . . ?
C232 C332 C432 C532 0.4(5) . . . . ?
C332 C432 C532 C632 0.2(5) . . . . ?
C432 C532 C632 C132 -0.6(5) . . . . ?
C232 C132 C632 C532 0.4(4) . . . . ?
P2 C132 C632 C532 176.3(2) . . . . ?
C122 P2 C22 C12 179.2(2) . . . . ?
C112 P2 C22 C12 -61.0(3) . . . . ?
C132 P2 C22 C12 59.8(3) . . . . ?
C111 P1 C21 C11 53.5(4) . . . . ?
C131 P1 C21 C11 -67.6(3) . . . . ?
C121 P1 C21 C11 171.8(3) . . . . ?
O21 Re1 Re2 O22 -168.17(11) . . . . ?
